data_1561681
loop_
_publ_author_name
'Fukina, D.G.'
'Suleimanov, E.V.'
'Nezhdanov, A.V.'
'Istomin, L.A.'

_publ_section_title
;
 The new tellurium compounds: Na1.5Te2Mo0.5O6.25 and K6(Te94+Te6+)Mo6O42
;
_journal_name_full 'Journal of Solid State Chemistry'
_journal_page_first 337
_journal_page_last 345
_journal_paper_doi 10.1016/j.jssc.2019.06.024
_journal_volume 277
_journal_year 2019
_chemical_formula_sum 'Mo0.5 Na1.5 O6.25 Te2'
_chemical_formula_weight 437.65
_space_group_crystal_system cubic
_space_group_IT_number 225
_space_group_name_Hall '-F 4 2 3'
_space_group_name_H-M_alt 'F m -3 m'
_atom_sites_solution_hydrogens .
_atom_sites_solution_primary dual
_atom_sites_solution_secondary difmap
_cell_angle_alpha 90
_cell_angle_beta 90
_cell_angle_gamma 90
_cell_formula_units_Z 1
_cell_length_a 5.4087(3)
_cell_length_b 5.4087(3)
_cell_length_c 5.4087(3)
_cell_measurement_reflns_used 9999
_cell_measurement_temperature 100(2)
_cell_measurement_theta_max 6.534
_cell_measurement_theta_min 6.534
_cell_volume 158.226(15)
_computing_cell_refinement SAINT
_computing_data_collection APEX3
_computing_data_reduction SAINT
_computing_structure_refinement 'SHELXL-2014/7 (Sheldrick, 2014)'
_computing_structure_solution 'SHELXT 2014/5'
_diffrn_ambient_temperature 100(2)
_diffrn_measured_fraction_theta_full 1.000
_diffrn_measured_fraction_theta_max 1.000
_diffrn_measurement_device_type 'Bruker D8 Quest (CMOS)'
_diffrn_measurement_method '\w scans'
_diffrn_radiation_type MoK\a
_diffrn_radiation_wavelength 0.71073
_diffrn_reflns_av_R_equivalents 0.0477
_diffrn_reflns_av_unetI/netI 0.0145
_diffrn_reflns_Laue_measured_fraction_full 1.000
_diffrn_reflns_Laue_measured_fraction_max 1.000
_diffrn_reflns_limit_h_max 9
_diffrn_reflns_limit_h_min -9
_diffrn_reflns_limit_k_max 9
_diffrn_reflns_limit_k_min -9
_diffrn_reflns_limit_l_max 9
_diffrn_reflns_limit_l_min -9
_diffrn_reflns_number 1245
_diffrn_reflns_point_group_measured_fraction_full 1.000
_diffrn_reflns_point_group_measured_fraction_max 1.000
_diffrn_reflns_theta_full 25.242
_diffrn_reflns_theta_max 38.812
_diffrn_reflns_theta_min 6.534
_diffrn_source 'microfocus tube'
_exptl_absorpt_coefficient_mu 10.237
_exptl_absorpt_correction_T_max 0.6508
_exptl_absorpt_correction_T_min 0.2126
_exptl_absorpt_correction_type multi-scan
_exptl_absorpt_process_details
;
 SADABS 2016/2: Krause, L., Herbst-Irmer, R., Sheldrick G.M. & Stalke D.,
 J. Appl. Cryst. 48 (2015) 3-10
;
_exptl_crystal_colour light-yellow
_exptl_crystal_density_diffrn 4.593
_exptl_crystal_description plate
_exptl_crystal_F_000 192
_exptl_crystal_size_max 0.090
_exptl_crystal_size_mid 0.050
_exptl_crystal_size_min 0.020
_refine_diff_density_max 1.789
_refine_diff_density_min -2.168
_refine_diff_density_rms 0.318
_refine_ls_extinction_coef .
_refine_ls_extinction_method none
_refine_ls_goodness_of_fit_ref 1.202
_refine_ls_hydrogen_treatment undef
_refine_ls_matrix_type full
_refine_ls_number_parameters 5
_refine_ls_number_reflns 40
_refine_ls_number_restraints 18
_refine_ls_restrained_S_all 0.977
_refine_ls_R_factor_all 0.0600
_refine_ls_R_factor_gt 0.0600
_refine_ls_shift/su_max 0.001
_refine_ls_shift/su_mean 0.000
_refine_ls_structure_factor_coef Fsqd
_refine_ls_weighting_details 'w=1/[\s^2^(Fo^2^)+(0.1180P)^2^+1.5028P] where P=(Fo^2^+2Fc^2^)/3'
_refine_ls_weighting_scheme calc
_refine_ls_wR_factor_gt 0.1791
_refine_ls_wR_factor_ref 0.1791
_reflns_Friedel_coverage 0.000
_reflns_Friedel_fraction_full .
_reflns_Friedel_fraction_max .
_reflns_number_gt 40
_reflns_number_total 40
_reflns_threshold_expression 'I > 2\s(I)'
_cod_data_source_file JSSC-2019-277-337.cif
_cod_data_source_block natemo1
_cod_original_cell_volume 158.23(3)
_cod_original_formula_sum 'Mo0.50 Na1.50 O6.25 Te2'
_cod_database_code 1561681
_shelx_space_group_comment
;
The symmetry employed for this shelxl refinement is uniquely defined
by the following loop, which should always be used as a source of
symmetry information in preference to the above space-group names.
They are only intended as comments.
;
_shelx_estimated_absorpt_t_min 0.459
_shelx_estimated_absorpt_t_max 0.821

loop_
_space_group_symop_operation_xyz
'x, y, z'
'-x, -y, z'
'-x, y, -z'
'x, -y, -z'
'z, x, y'
'z, -x, -y'
'-z, -x, y'
'-z, x, -y'
'y, z, x'
'-y, z, -x'
'y, -z, -x'
'-y, -z, x'
'y, x, -z'
'-y, -x, -z'
'y, -x, z'
'-y, x, z'
'x, z, -y'
'-x, z, y'
'-x, -z, -y'
'x, -z, y'
'z, y, -x'
'z, -y, x'
'-z, y, x'
'-z, -y, -x'
'x, y+1/2, z+1/2'
'-x, -y+1/2, z+1/2'
'-x, y+1/2, -z+1/2'
'x, -y+1/2, -z+1/2'
'z, x+1/2, y+1/2'
'z, -x+1/2, -y+1/2'
'-z, -x+1/2, y+1/2'
'-z, x+1/2, -y+1/2'
'y, z+1/2, x+1/2'
'-y, z+1/2, -x+1/2'
'y, -z+1/2, -x+1/2'
'-y, -z+1/2, x+1/2'
'y, x+1/2, -z+1/2'
'-y, -x+1/2, -z+1/2'
'y, -x+1/2, z+1/2'
'-y, x+1/2, z+1/2'
'x, z+1/2, -y+1/2'
'-x, z+1/2, y+1/2'
'-x, -z+1/2, -y+1/2'
'x, -z+1/2, y+1/2'
'z, y+1/2, -x+1/2'
'z, -y+1/2, x+1/2'
'-z, y+1/2, x+1/2'
'-z, -y+1/2, -x+1/2'
'x+1/2, y, z+1/2'
'-x+1/2, -y, z+1/2'
'-x+1/2, y, -z+1/2'
'x+1/2, -y, -z+1/2'
'z+1/2, x, y+1/2'
'z+1/2, -x, -y+1/2'
'-z+1/2, -x, y+1/2'
'-z+1/2, x, -y+1/2'
'y+1/2, z, x+1/2'
'-y+1/2, z, -x+1/2'
'y+1/2, -z, -x+1/2'
'-y+1/2, -z, x+1/2'
'y+1/2, x, -z+1/2'
'-y+1/2, -x, -z+1/2'
'y+1/2, -x, z+1/2'
'-y+1/2, x, z+1/2'
'x+1/2, z, -y+1/2'
'-x+1/2, z, y+1/2'
'-x+1/2, -z, -y+1/2'
'x+1/2, -z, y+1/2'
'z+1/2, y, -x+1/2'
'z+1/2, -y, x+1/2'
'-z+1/2, y, x+1/2'
'-z+1/2, -y, -x+1/2'
'x+1/2, y+1/2, z'
'-x+1/2, -y+1/2, z'
'-x+1/2, y+1/2, -z'
'x+1/2, -y+1/2, -z'
'z+1/2, x+1/2, y'
'z+1/2, -x+1/2, -y'
'-z+1/2, -x+1/2, y'
'-z+1/2, x+1/2, -y'
'y+1/2, z+1/2, x'
'-y+1/2, z+1/2, -x'
'y+1/2, -z+1/2, -x'
'-y+1/2, -z+1/2, x'
'y+1/2, x+1/2, -z'
'-y+1/2, -x+1/2, -z'
'y+1/2, -x+1/2, z'
'-y+1/2, x+1/2, z'
'x+1/2, z+1/2, -y'
'-x+1/2, z+1/2, y'
'-x+1/2, -z+1/2, -y'
'x+1/2, -z+1/2, y'
'z+1/2, y+1/2, -x'
'z+1/2, -y+1/2, x'
'-z+1/2, y+1/2, x'
'-z+1/2, -y+1/2, -x'
'-x, -y, -z'
'x, y, -z'
'x, -y, z'
'-x, y, z'
'-z, -x, -y'
'-z, x, y'
'z, x, -y'
'z, -x, y'
'-y, -z, -x'
'y, -z, x'
'-y, z, x'
'y, z, -x'
'-y, -x, z'
'y, x, z'
'-y, x, -z'
'y, -x, -z'
'-x, -z, y'
'x, -z, -y'
'x, z, y'
'-x, z, -y'
'-z, -y, x'
'-z, y, -x'
'z, -y, -x'
'z, y, x'
'-x, -y+1/2, -z+1/2'
'x, y+1/2, -z+1/2'
'x, -y+1/2, z+1/2'
'-x, y+1/2, z+1/2'
'-z, -x+1/2, -y+1/2'
'-z, x+1/2, y+1/2'
'z, x+1/2, -y+1/2'
'z, -x+1/2, y+1/2'
'-y, -z+1/2, -x+1/2'
'y, -z+1/2, x+1/2'
'-y, z+1/2, x+1/2'
'y, z+1/2, -x+1/2'
'-y, -x+1/2, z+1/2'
'y, x+1/2, z+1/2'
'-y, x+1/2, -z+1/2'
'y, -x+1/2, -z+1/2'
'-x, -z+1/2, y+1/2'
'x, -z+1/2, -y+1/2'
'x, z+1/2, y+1/2'
'-x, z+1/2, -y+1/2'
'-z, -y+1/2, x+1/2'
'-z, y+1/2, -x+1/2'
'z, -y+1/2, -x+1/2'
'z, y+1/2, x+1/2'
'-x+1/2, -y, -z+1/2'
'x+1/2, y, -z+1/2'
'x+1/2, -y, z+1/2'
'-x+1/2, y, z+1/2'
'-z+1/2, -x, -y+1/2'
'-z+1/2, x, y+1/2'
'z+1/2, x, -y+1/2'
'z+1/2, -x, y+1/2'
'-y+1/2, -z, -x+1/2'
'y+1/2, -z, x+1/2'
'-y+1/2, z, x+1/2'
'y+1/2, z, -x+1/2'
'-y+1/2, -x, z+1/2'
'y+1/2, x, z+1/2'
'-y+1/2, x, -z+1/2'
'y+1/2, -x, -z+1/2'
'-x+1/2, -z, y+1/2'
'x+1/2, -z, -y+1/2'
'x+1/2, z, y+1/2'
'-x+1/2, z, -y+1/2'
'-z+1/2, -y, x+1/2'
'-z+1/2, y, -x+1/2'
'z+1/2, -y, -x+1/2'
'z+1/2, y, x+1/2'
'-x+1/2, -y+1/2, -z'
'x+1/2, y+1/2, -z'
'x+1/2, -y+1/2, z'
'-x+1/2, y+1/2, z'
'-z+1/2, -x+1/2, -y'
'-z+1/2, x+1/2, y'
'z+1/2, x+1/2, -y'
'z+1/2, -x+1/2, y'
'-y+1/2, -z+1/2, -x'
'y+1/2, -z+1/2, x'
'-y+1/2, z+1/2, x'
'y+1/2, z+1/2, -x'
'-y+1/2, -x+1/2, z'
'y+1/2, x+1/2, z'
'-y+1/2, x+1/2, -z'
'y+1/2, -x+1/2, -z'
'-x+1/2, -z+1/2, y'
'x+1/2, -z+1/2, -y'
'x+1/2, z+1/2, y'
'-x+1/2, z+1/2, -y'
'-z+1/2, -y+1/2, x'
'-z+1/2, y+1/2, -x'
'z+1/2, -y+1/2, -x'
'z+1/2, y+1/2, x'

loop_
_atom_site_label
_atom_site_type_symbol
_atom_site_fract_x
_atom_site_fract_y
_atom_site_fract_z
_atom_site_U_iso_or_equiv
_atom_site_adp_type
_atom_site_occupancy
_atom_site_site_symmetry_order
_atom_site_calc_flag
_atom_site_refinement_flags_posn
_atom_site_refinement_flags_adp
_atom_site_refinement_flags_occupancy
_atom_site_disorder_assembly
_atom_site_disorder_group
Te1 Te 0.0000 0.0000 0.0000 0.0506(3) Uani 0.4992 48 d S T P . .
Mo1 Mo 0.0000 0.0000 0.0000 0.03573(3) Uani 0.1248 48 d S TU P . .
Na1 Na 0.0000 0.0000 0.0000 0.04462(3) Uani 0.3744 48 d S TU P . .
O1 O -0.2500 -0.2500 -0.2500 0.12221(3) Uani 0.7812 24 d S TU P . .

loop_
_atom_site_aniso_label
_atom_site_aniso_U_11
_atom_site_aniso_U_22
_atom_site_aniso_U_33
_atom_site_aniso_U_23
_atom_site_aniso_U_13
_atom_site_aniso_U_12
Te1 0.0506(3) 0.0506(3) 0.0506(3) 0.000 0.000 0.000
Mo1 0.03573(3) 0.03573(3) 0.03573(3) 0.000 0.000 0.000
Na1 0.04462(3) 0.04462(3) 0.04462(3) 0.000 0.000 0.000
O1 0.12221(3) 0.12221(3) 0.12221(3) 0.000 0.000 0.000

loop_
_atom_type_symbol
_atom_type_description
_atom_type_scat_dispersion_real
_atom_type_scat_dispersion_imag
_atom_type_scat_source
O O 0.0106 0.0060 'International Tables Vol C Tables 4.2.6.8 and 6.1.1.4'
Na Na 0.0362 0.0249 'International Tables Vol C Tables 4.2.6.8 and 6.1.1.4'
Mo Mo -1.6832 0.6857 'International Tables Vol C Tables 4.2.6.8 and 6.1.1.4'
Te Te -0.5308 1.6751 'International Tables Vol C Tables 4.2.6.8 and 6.1.1.4'

loop_
_geom_angle_atom_site_label_1
_geom_angle_atom_site_label_2
_geom_angle_atom_site_label_3
_geom_angle
_geom_angle_site_symmetry_1
_geom_angle_site_symmetry_3
O1 Te1 O1 180.0 97 .
O1 Te1 O1 109.5 97 169_445
O1 Te1 O1 70.5 . 169_445
O1 Te1 O1 70.5 97 49
O1 Te1 O1 109.5 . 49
O1 Te1 O1 70.5 169_445 49
O1 Te1 O1 70.5 97 73
O1 Te1 O1 109.5 . 73
O1 Te1 O1 180.0 169_445 73
O1 Te1 O1 109.5 49 73
O1 Te1 O1 70.5 97 25
O1 Te1 O1 109.5 . 25
O1 Te1 O1 70.5 169_445 25
O1 Te1 O1 109.5 49 25
O1 Te1 O1 109.5 73 25
O1 Te1 O1 109.5 97 121_544
O1 Te1 O1 70.5 . 121_544
O1 Te1 O1 109.5 169_445 121_544
O1 Te1 O1 70.5 49 121_544
O1 Te1 O1 70.5 73 121_544
O1 Te1 O1 180.0 25 121_544
O1 Te1 O1 109.5 97 145_454
O1 Te1 O1 70.5 . 145_454
O1 Te1 O1 109.5 169_445 145_454
O1 Te1 O1 180.0 49 145_454
O1 Te1 O1 70.5 73 145_454
O1 Te1 O1 70.5 25 145_454
O1 Te1 O1 109.5 121_544 145_454
O1 Mo1 O1 180.0 97 .
O1 Mo1 O1 109.5 97 169_445
O1 Mo1 O1 70.5 . 169_445
O1 Mo1 O1 70.5 97 49
O1 Mo1 O1 109.5 . 49
O1 Mo1 O1 70.5 169_445 49
O1 Mo1 O1 70.5 97 73
O1 Mo1 O1 109.5 . 73
O1 Mo1 O1 180.0 169_445 73
O1 Mo1 O1 109.5 49 73
O1 Mo1 O1 70.5 97 25
O1 Mo1 O1 109.5 . 25
O1 Mo1 O1 70.5 169_445 25
O1 Mo1 O1 109.5 49 25
O1 Mo1 O1 109.5 73 25
O1 Mo1 O1 109.5 97 121_544
O1 Mo1 O1 70.5 . 121_544
O1 Mo1 O1 109.5 169_445 121_544
O1 Mo1 O1 70.5 49 121_544
O1 Mo1 O1 70.5 73 121_544
O1 Mo1 O1 180.0 25 121_544
O1 Mo1 O1 109.5 97 145_454
O1 Mo1 O1 70.5 . 145_454
O1 Mo1 O1 109.5 169_445 145_454
O1 Mo1 O1 180.0 49 145_454
O1 Mo1 O1 70.5 73 145_454
O1 Mo1 O1 70.5 25 145_454
O1 Mo1 O1 109.5 121_544 145_454
O1 Na1 O1 180.0 97 .
O1 Na1 O1 109.5 97 169_445
O1 Na1 O1 70.5 . 169_445
O1 Na1 O1 109.5 97 145_454
O1 Na1 O1 70.5 . 145_454
O1 Na1 O1 109.5 169_445 145_454
O1 Na1 O1 109.5 97 121_544
O1 Na1 O1 70.5 . 121_544
O1 Na1 O1 109.5 169_445 121_544
O1 Na1 O1 109.5 145_454 121_544
O1 Na1 O1 70.5 97 73
O1 Na1 O1 109.5 . 73
O1 Na1 O1 180.0 169_445 73
O1 Na1 O1 70.5 145_454 73
O1 Na1 O1 70.5 121_544 73
O1 Na1 O1 70.5 97 49
O1 Na1 O1 109.5 . 49
O1 Na1 O1 70.5 169_445 49
O1 Na1 O1 180.0 145_454 49
O1 Na1 O1 70.5 121_544 49
O1 Na1 O1 109.5 73 49
O1 Na1 O1 70.5 97 25
O1 Na1 O1 109.5 . 25
O1 Na1 O1 70.5 169_445 25
O1 Na1 O1 70.5 145_454 25
O1 Na1 O1 180.0 121_544 25
O1 Na1 O1 109.5 73 25
O1 Na1 O1 109.5 49 25
O1 Na1 Na1 35.3 97 25
O1 Na1 Na1 144.7 . 25
O1 Na1 Na1 90.0 169_445 25
O1 Na1 Na1 90.0 145_454 25
O1 Na1 Na1 144.7 121_544 25
O1 Na1 Na1 90.0 73 25
O1 Na1 Na1 90.0 49 25
O1 Na1 Na1 35.3 25 25
O1 Na1 Na1 35.3 97 49
O1 Na1 Na1 144.7 . 49
O1 Na1 Na1 90.0 169_445 49
O1 Na1 Na1 144.7 145_454 49
O1 Na1 Na1 90.0 121_544 49
O1 Na1 Na1 90.0 73 49
O1 Na1 Na1 35.3 49 49
O1 Na1 Na1 90.0 25 49
Na1 Na1 Na1 60.0 25 49
O1 Na1 Na1 144.7 97 73_445
O1 Na1 Na1 35.3 . 73_445
O1 Na1 Na1 35.3 169_445 73_445
O1 Na1 Na1 90.0 145_454 73_445
O1 Na1 Na1 90.0 121_544 73_445
O1 Na1 Na1 144.7 73 73_445
O1 Na1 Na1 90.0 49 73_445
O1 Na1 Na1 90.0 25 73_445
Na1 Na1 Na1 120.0 25 73_445
Na1 Na1 Na1 120.0 49 73_445
O1 Na1 Na1 144.7 97 25_544
O1 Na1 Na1 35.3 . 25_544
O1 Na1 Na1 90.0 169_445 25_544
O1 Na1 Na1 90.0 145_454 25_544
O1 Na1 Na1 35.3 121_544 25_544
O1 Na1 Na1 90.0 73 25_544
O1 Na1 Na1 90.0 49 25_544
O1 Na1 Na1 144.7 25 25_544
Na1 Na1 Na1 180.0 25 25_544
Na1 Na1 Na1 120.0 49 25_544
Na1 Na1 Na1 60.0 73_445 25_544
Na1 O1 Te1 0.0 . .
Na1 O1 Mo1 0.0 . .
Te1 O1 Mo1 0.0 . .
Na1 O1 Na1 109.5 . 73_445
Te1 O1 Na1 109.5 . 73_445
Mo1 O1 Na1 109.5 . 73_445
Na1 O1 Te1 109.5 . 25_544
Te1 O1 Te1 109.5 . 25_544
Mo1 O1 Te1 109.5 . 25_544
Na1 O1 Te1 109.5 73_445 25_544
Na1 O1 Te1 109.5 . 49_454
Te1 O1 Te1 109.5 . 49_454
Mo1 O1 Te1 109.5 . 49_454
Na1 O1 Te1 109.5 73_445 49_454
Te1 O1 Te1 109.5 25_544 49_454
Na1 O1 Te1 109.5 . 73_445
Te1 O1 Te1 109.5 . 73_445
Mo1 O1 Te1 109.5 . 73_445
Na1 O1 Te1 0.0 73_445 73_445
Te1 O1 Te1 109.5 25_544 73_445
Te1 O1 Te1 109.5 49_454 73_445
Na1 O1 Mo1 109.5 . 25_544
Te1 O1 Mo1 109.5 . 25_544
Mo1 O1 Mo1 109.5 . 25_544
Na1 O1 Mo1 109.5 73_445 25_544
Te1 O1 Mo1 0.0 25_544 25_544
Te1 O1 Mo1 109.5 49_454 25_544
Te1 O1 Mo1 109.5 73_445 25_544
Na1 O1 Mo1 109.5 . 49_454
Te1 O1 Mo1 109.5 . 49_454
Mo1 O1 Mo1 109.5 . 49_454
Na1 O1 Mo1 109.5 73_445 49_454
Te1 O1 Mo1 109.5 25_544 49_454
Te1 O1 Mo1 0.0 49_454 49_454
Te1 O1 Mo1 109.5 73_445 49_454
Mo1 O1 Mo1 109.5 25_544 49_454
Na1 O1 Mo1 109.5 . 73_445
Te1 O1 Mo1 109.5 . 73_445
Mo1 O1 Mo1 109.5 . 73_445
Na1 O1 Mo1 0.0 73_445 73_445
Te1 O1 Mo1 109.5 25_544 73_445
Te1 O1 Mo1 109.5 49_454 73_445
Te1 O1 Mo1 0.0 73_445 73_445
Mo1 O1 Mo1 109.5 25_544 73_445
Mo1 O1 Mo1 109.5 49_454 73_445
Na1 O1 Na1 109.5 . 25_544
Te1 O1 Na1 109.5 . 25_544
Mo1 O1 Na1 109.5 . 25_544
Na1 O1 Na1 109.5 73_445 25_544
Te1 O1 Na1 0.0 25_544 25_544
Te1 O1 Na1 109.5 49_454 25_544
Te1 O1 Na1 109.5 73_445 25_544
Mo1 O1 Na1 0.0 25_544 25_544
Mo1 O1 Na1 109.5 49_454 25_544
Mo1 O1 Na1 109.5 73_445 25_544
Na1 O1 Na1 109.5 . 49_454
Te1 O1 Na1 109.5 . 49_454
Mo1 O1 Na1 109.5 . 49_454
Na1 O1 Na1 109.5 73_445 49_454
Te1 O1 Na1 109.5 25_544 49_454
Te1 O1 Na1 0.0 49_454 49_454
Te1 O1 Na1 109.5 73_445 49_454
Mo1 O1 Na1 109.5 25_544 49_454
Mo1 O1 Na1 0.0 49_454 49_454
Mo1 O1 Na1 109.5 73_445 49_454
Na1 O1 Na1 109.5 25_544 49_454

loop_
_geom_bond_atom_site_label_1
_geom_bond_atom_site_label_2
_geom_bond_distance
_geom_bond_site_symmetry_2
Te1 O1 2.34204(13) 97
Te1 O1 2.34204(13) .
Te1 O1 2.34204(13) 169_445
Te1 O1 2.34204(13) 49
Te1 O1 2.34204(13) 73
Te1 O1 2.34204(13) 25
Te1 O1 2.34204(13) 121_544
Te1 O1 2.34204(13) 145_454
Mo1 O1 2.34204(13) 97
Mo1 O1 2.34204(13) .
Mo1 O1 2.34204(13) 169_445
Mo1 O1 2.34204(13) 49
Mo1 O1 2.34204(13) 73
Mo1 O1 2.34204(13) 25
Mo1 O1 2.34204(13) 121_544
Mo1 O1 2.34204(13) 145_454
Na1 O1 2.34204(13) 97
Na1 O1 2.34204(13) .
Na1 O1 2.34204(13) 169_445
Na1 O1 2.34204(13) 145_454
Na1 O1 2.34204(13) 121_544
Na1 O1 2.34204(13) 73
Na1 O1 2.34204(13) 49
Na1 O1 2.34204(13) 25
Na1 Na1 3.8245(2) 25
Na1 Na1 3.8245(2) 49
Na1 Na1 3.8245(2) 73_445
Na1 Na1 3.8245(2) 25_544
O1 Na1 2.34204(13) 73_445
O1 Te1 2.34204(13) 25_544
O1 Te1 2.34204(13) 49_454
O1 Te1 2.34204(13) 73_445
O1 Mo1 2.34204(13) 25_544
O1 Mo1 2.34204(13) 49_454
O1 Mo1 2.34204(13) 73_445
O1 Na1 2.34204(13) 25_544
O1 Na1 2.34204(13) 49_454
